data_1100237
loop_
_publ_author_name
'Boche, G.'
'Adler, M.'
'Adler, S.'
'Marsch, M.'
'Harms, K.'

_journal_name_full 'Private Communication'
_journal_year 2001
_chemical_formula_moiety 'C14 H11 F3 O1'
_chemical_formula_sum 'C14 H11 F3 O'
_chemical_name_systematic 2,2,2-Trifluoro-1,1-diphenylethanol
_space_group_IT_number 2
_symmetry_cell_setting triclinic
_symmetry_Int_Tables_number 2
_symmetry_space_group_name_Hall '-P 1'
_symmetry_space_group_name_H-M 'P -1'
_cell_angle_alpha 92.23(8)
_cell_angle_beta 98.82(7)
_cell_angle_gamma 90.19(8)
_cell_formula_units_Z 4
_cell_length_a 8.249(4)
_cell_length_b 11.771(9)
_cell_length_c 12.354(8)
_cell_volume 1184.426
_diffrn_ambient_temperature 293
_exptl_crystal_colour colorless.
_exptl_crystal_density_diffrn 1.415
_exptl_crystal_description regular
_refine_ls_R_factor_gt 8.89
_refine_ls_wR_factor_gt 8.89
_cod_original_formula_sum 'C14 H11 F3 O1'
_cod_database_code 1100237

loop_
_symmetry_equiv_pos_site_id
_symmetry_equiv_pos_as_xyz
1 x,y,z
2 -x,-y,-z

loop_
_atom_site_label
_atom_site_type_symbol
_atom_site_fract_x
_atom_site_fract_y
_atom_site_fract_z
O1 O 0.4756(7) 0.6814(5) 0.1986(4)
F1 F 0.2122(5) 0.6092(4) 0.2796(4)
C1 C 0.4599(8) 0.7144(5) 0.3104(5)
F2 F 0.3199(5) 0.6409(3) 0.4488(3)
C2 C 0.3565(10) 0.6220(6) 0.3452(6)
F3 F 0.4289(6) 0.5197(3) 0.3463(4)
C3 C 0.6308(8) 0.7266(5) 0.3786(5)
C4 C 0.7436(9) 0.7931(5) 0.3359(6)
H1 H 0.71130 0.82860 0.27020
C5 C 0.9013(9) 0.8074(6) 0.3886(6)
H2 H 0.97560 0.85080 0.35790
C6 C 0.9503(10) 0.7569(7) 0.4879(6)
H3 H 1.05700 0.76720 0.52420
C7 C 0.8424(10) 0.6929(7) 0.5316(6)
H4 H 0.87550 0.65930 0.59820
C8 C 0.6821(9) 0.6767(6) 0.4780(5)
H5 H 0.60920 0.63220 0.50900
C9 C 0.3669(8) 0.8259(5) 0.3095(5)
C10 C 0.3607(8) 0.8895(6) 0.4062(6)
H6 H 0.41350 0.86320 0.47240
C11 C 0.2775(9) 0.9906(6) 0.4053(7)
H7 H 0.27560 1.03240 0.47050
C12 C 0.1972(9) 1.0300(6) 0.3082(7)
H8 H 0.13960 1.09780 0.30820
C13 C 0.202(1) 0.9694(7) 0.2113(6)
H9 H 0.14920 0.99680 0.14560
C14 C 0.2852(9) 0.8677(6) 0.2116(6)
H10 H 0.28700 0.82660 0.14590
F4 F 0.1870(5) 0.8734(4) 0.7634(4)
O2 O 0.4531(6) 0.7864(5) 0.6909(4)
H11 H 0.489(13) 0.858(9) 0.681(8)
C15 C 0.4368(8) 0.7739(5) 0.8047(5)
F5 F 0.2927(5) 0.8710(3) 0.9347(3)
C16 C 0.3314(9) 0.8727(5) 0.8320(6)
F6 F 0.4035(5) 0.9736(3) 0.8238(4)
C17 C 0.3449(8) 0.6626(5) 0.8136(5)
C18 C 0.3458(9) 0.6148(6) 0.9160(5)
H12 H 0.40310 0.65120 0.97860
C19 C 0.2629(9) 0.5148(6) 0.9249(6)
H13 H 0.26770 0.48250 0.99280
C20 C 0.1728(9) 0.4625(6) 0.8331(7)
H14 H 0.11360 0.39640 0.83960
C21 C 0.1705(9) 0.5080(6) 0.7322(6)
H15 H 0.11170 0.47110 0.67040
C22 C 0.2535(9) 0.6067(6) 0.7210(5)
H16 H 0.24950 0.63690 0.65220
C23 C 0.6084(8) 0.7739(5) 0.8738(5)
C24 C 0.6541(9) 0.8345(6) 0.9731(5)
H17 H 0.57690 0.87860 1.00250
C25 C 0.812(1) 0.8300(7) 1.0284(6)
H18 H 0.84080 0.87050 1.09470
C26 C 0.927(1) 0.7653(7) 0.9852(6)
H19 H 1.03410 0.76290 1.02190
C27 C 0.8838(10) 0.7042(6) 0.8877(6)
H20 H 0.96190 0.66040 0.85890
C28 C 0.7264(9) 0.7075(6) 0.8326(6)
H21 H 0.69810 0.66510 0.76730
H22 H 0.563(15) 0.629(10) 0.200(9)

loop_
_atom_type_symbol
_atom_type_radius_bond
C 0.68
H 0.23
F 0.64
O 0.68
